data_2208037
loop_
_publ_author_name
'Hema, R.'
'Parthasarathi, V.'
'Ravikumar, K.'
'Sridhar, B.'
'Pandiarajan, K'

_publ_section_title
3,<i>t</i>-6-Dihydroxy-<i>t</i>-5-methoxycarbonyl-<i>c</i>-6-methyl-<i>r</i>-4-phenyl-4,5,6,7-tetrahydro-1<i>H</i>-indazole
_journal_coeditor_code CV6635
_journal_issue 2
_journal_name_full 'Acta Crystallographica Section E'
_journal_page_first o656
_journal_page_last o658
_journal_paper_doi 10.1107/S1600536806001486
_journal_volume 62
_journal_year 2006
_chemical_formula_iupac 'C16 H18 N2 O4'
_chemical_formula_moiety 'C16 H18 N2 O4'
_chemical_formula_sum 'C16 H18 N2 O4'
_chemical_formula_weight 302.32
_chemical_name_systematic
;
3,t-6-Dihydroxy-t-5-methoxycarbonyl-c-6-methyl-r-4-phenyl-4,5,6,7-tetrahydro-
1H-indazole
;
_space_group_IT_number 61
_symmetry_cell_setting orthorhombic
_symmetry_space_group_name_Hall '-P 2ac 2ab'
_symmetry_space_group_name_H-M 'P b c a'
_atom_sites_solution_hydrogens geom
_atom_sites_solution_primary direct
_atom_sites_solution_secondary difmap
_audit_creation_method SHELXL97
_cell_angle_alpha 90.00
_cell_angle_beta 90.00
_cell_angle_gamma 90.00
_cell_formula_units_Z 8
_cell_length_a 9.3871(4)
_cell_length_b 14.7295(6)
_cell_length_c 21.6478(9)
_cell_measurement_reflns_used 9647
_cell_measurement_temperature 273(2)
_cell_measurement_theta_max 27.67
_cell_measurement_theta_min 2.74
_cell_volume 2993.2(2)
_computing_cell_refinement 'SAINT (Bruker, 2001)'
_computing_data_collection 'SMART (Bruker, 2001)'
_computing_data_reduction SAINT
_computing_molecular_graphics 'WinGX (Version 1.64.05; Farrugia, 1999)'
_computing_publication_material SHELXL97
_computing_structure_refinement 'SHELXL97 (Sheldrick, 1997)'
_computing_structure_solution 'SHELXS97 (Sheldrick, 1997)'
_diffrn_ambient_temperature 273(2)
_diffrn_measured_fraction_theta_full 1.000
_diffrn_measured_fraction_theta_max 1.000
_diffrn_measurement_device_type 'Bruker SMART APEX CCD area-detector'
_diffrn_measurement_method \w
_diffrn_radiation_monochromator graphite
_diffrn_radiation_source 'fine-focus sealed tube'
_diffrn_radiation_type MoK\a
_diffrn_radiation_wavelength 0.71073
_diffrn_reflns_av_R_equivalents 0.0243
_diffrn_reflns_av_sigmaI/netI 0.0123
_diffrn_reflns_limit_h_max 11
_diffrn_reflns_limit_h_min -11
_diffrn_reflns_limit_k_max 17
_diffrn_reflns_limit_k_min -17
_diffrn_reflns_limit_l_max 25
_diffrn_reflns_limit_l_min -25
_diffrn_reflns_number 26831
_diffrn_reflns_theta_full 25.00
_diffrn_reflns_theta_max 25.00
_diffrn_reflns_theta_min 1.88
_diffrn_standards_number 0
_exptl_absorpt_coefficient_mu 0.097
_exptl_absorpt_correction_type none
_exptl_crystal_colour colourless
_exptl_crystal_density_diffrn 1.342
_exptl_crystal_density_method 'not measured'
_exptl_crystal_description block
_exptl_crystal_F_000 1280
_exptl_crystal_size_max 0.19
_exptl_crystal_size_mid 0.11
_exptl_crystal_size_min 0.09
_refine_diff_density_max 0.222
_refine_diff_density_min -0.148
_refine_ls_extinction_method none
_refine_ls_goodness_of_fit_ref 1.049
_refine_ls_hydrogen_treatment mixed
_refine_ls_matrix_type full
_refine_ls_number_parameters 207
_refine_ls_number_reflns 2632
_refine_ls_number_restraints 0
_refine_ls_restrained_S_all 1.049
_refine_ls_R_factor_all 0.0460
_refine_ls_R_factor_gt 0.0416
_refine_ls_shift/su_max 0.000
_refine_ls_shift/su_mean 0.000
_refine_ls_structure_factor_coef Fsqd
_refine_ls_weighting_details 'calc w = 1/[\s^2^(Fo^2^)+(0.0535P)^2^+1.343P] where P=(Fo^2^+2Fc^2^)/3'
_refine_ls_weighting_scheme calc
_refine_ls_wR_factor_gt 0.1091
_refine_ls_wR_factor_ref 0.1129
_reflns_number_gt 2370
_reflns_number_total 2632
_reflns_threshold_expression I>2\s(I)
_cod_data_source_file cv6635.cif
_cod_data_source_block I
_cod_depositor_comments
;
The following automatic conversions were performed:
'_symmetry_cell_setting' value 'Orthorhombic' changed to 'orthorhombic'
according to '/home/saulius/struct/CIF-dictionaries/cif_core.dic'
dictionary named 'cif_core.dic' version 2.4.1 from 2010-06-29.

Automatic conversion script
Id: cif_fix_enum 1527 2010-12-29 10:47:43Z saulius 

The following automatic conversions were performed:

'_symmetry_cell_setting' value 'Orthorhombic' changed to
'orthorhombic' according to
/home/saulius/struct/CIF-dictionaries/cif_core.dic dictionary named
'cif_core.dic' version 2.4.1 from 2010-06-29.

Automatic conversion script
Id: cif_fix_values 1715 2011-07-08 13:25:40Z adriana 
;
_cod_database_code 2208037
_cod_database_fobs_code 2208037

loop_
_symmetry_equiv_pos_as_xyz
'x, y, z'
'-x+1/2, -y, z+1/2'
'x+1/2, -y+1/2, -z'
'-x, y+1/2, -z+1/2'
'-x, -y, -z'
'x-1/2, y, -z-1/2'
'-x-1/2, y-1/2, z'
'x, -y-1/2, z-1/2'

loop_
_atom_site_label
_atom_site_fract_x
_atom_site_fract_y
_atom_site_fract_z
_atom_site_U_iso_or_equiv
_atom_site_adp_type
_atom_site_calc_flag
_atom_site_refinement_flags
_atom_site_occupancy
_atom_site_type_symbol
O31 0.33404(12) -0.06600(7) 0.02235(6) 0.0440(3) Uani d . 1 O
H31 0.4173 -0.0720 0.0116 0.066 Uiso calc R 1 H
O61 -0.10175(12) 0.16306(8) 0.03369(5) 0.0411(3) Uani d . 1 O
H61 -0.1707 0.1296 0.0384 0.062 Uiso calc R 1 H
O52 -0.24705(14) 0.03714(9) 0.12300(6) 0.0532(3) Uani d . 1 O
N1 0.32774(15) 0.16630(9) 0.02600(7) 0.0408(4) Uani d . 1 N
H1 0.360(2) 0.2149(13) 0.0144(8) 0.042(5) Uiso d . 1 H
N2 0.39289(15) 0.08665(9) 0.00967(7) 0.0416(4) Uani d . 1 N
O51 -0.16175(18) 0.06279(12) 0.21727(7) 0.0743(5) Uani d . 1 O
C3 0.30506(17) 0.02246(10) 0.03013(7) 0.0350(4) Uani d . 1 C
C6 -0.03822(18) 0.18171(10) 0.09247(7) 0.0375(4) Uani d . 1 C
C8 0.20413(16) 0.15156(10) 0.05454(7) 0.0344(4) Uani d . 1 C
C13 0.09209(19) -0.06561(11) 0.12926(7) 0.0388(4) Uani d . 1 C
C4 0.05699(17) 0.01710(10) 0.09024(7) 0.0332(4) Uani d . 1 C
H4 -0.0109 -0.0011 0.0582 0.040 Uiso calc R 1 H
C7 0.10587(17) 0.22332(10) 0.07691(8) 0.0396(4) Uani d . 1 C
H7A 0.0942 0.2694 0.0453 0.048 Uiso calc R 1 H
H7B 0.1456 0.2521 0.1134 0.048 Uiso calc R 1 H
C5 -0.01268(18) 0.09291(10) 0.13008(7) 0.0371(4) Uani d . 1 C
H5 0.0563 0.1081 0.1624 0.045 Uiso calc R 1 H
C9 0.18474(16) 0.05924(10) 0.05933(7) 0.0325(4) Uani d . 1 C
C10 -0.1459(2) 0.06217(11) 0.16270(8) 0.0441(4) Uani d . 1 C
C14 0.1993(2) -0.06334(13) 0.17275(8) 0.0554(5) Uani d . 1 C
H14 0.2523 -0.0106 0.1781 0.066 Uiso calc R 1 H
C18 0.0143(2) -0.14464(12) 0.12230(10) 0.0561(5) Uani d . 1 C
H18 -0.0587 -0.1472 0.0933 0.067 Uiso calc R 1 H
C12 -0.1275(2) 0.24986(13) 0.12836(10) 0.0568(5) Uani d . 1 C
H12A -0.1314 0.3061 0.1060 0.085 Uiso calc R 1 H
H12B -0.0851 0.2601 0.1681 0.085 Uiso calc R 1 H
H12C -0.2221 0.2265 0.1336 0.085 Uiso calc R 1 H
C15 0.2289(3) -0.13924(16) 0.20871(9) 0.0742(7) Uani d . 1 C
H15 0.3013 -0.1371 0.2380 0.089 Uiso calc R 1 H
C17 0.0444(3) -0.21982(14) 0.15820(13) 0.0765(7) Uani d . 1 C
H17 -0.0086 -0.2726 0.1531 0.092 Uiso calc R 1 H
C16 0.1511(3) -0.21734(15) 0.20099(11) 0.0783(8) Uani d . 1 C
H16 0.1710 -0.2683 0.2248 0.094 Uiso calc R 1 H
C11 -0.3832(2) 0.01134(16) 0.14978(12) 0.0667(6) Uani d . 1 C
H11A -0.3702 -0.0402 0.1763 0.100 Uiso calc R 1 H
H11B -0.4487 -0.0040 0.1174 0.100 Uiso calc R 1 H
H11C -0.4207 0.0612 0.1733 0.100 Uiso calc R 1 H

loop_
_atom_site_aniso_label
_atom_site_aniso_U_11
_atom_site_aniso_U_22
_atom_site_aniso_U_33
_atom_site_aniso_U_12
_atom_site_aniso_U_13
_atom_site_aniso_U_23
O31 0.0356(6) 0.0256(6) 0.0708(8) -0.0005(5) 0.0094(6) 0.0015(5)
O61 0.0395(6) 0.0341(6) 0.0497(7) -0.0036(5) -0.0043(5) 0.0085(5)
O52 0.0424(7) 0.0634(8) 0.0539(8) -0.0061(6) 0.0058(6) 0.0072(6)
N1 0.0400(8) 0.0237(7) 0.0587(9) -0.0038(6) 0.0080(7) 0.0060(6)
N2 0.0377(8) 0.0274(7) 0.0596(9) 0.0002(6) 0.0081(7) 0.0039(6)
O51 0.0845(11) 0.0935(12) 0.0450(8) -0.0235(9) 0.0187(8) 0.0017(7)
C3 0.0351(8) 0.0259(8) 0.0439(9) -0.0014(6) 0.0005(7) 0.0032(6)
C6 0.0411(9) 0.0307(8) 0.0408(9) 0.0022(7) 0.0032(7) 0.0012(7)
C8 0.0347(8) 0.0286(8) 0.0399(8) -0.0022(6) -0.0016(7) 0.0031(6)
C13 0.0478(9) 0.0299(8) 0.0386(9) 0.0022(7) 0.0093(7) 0.0032(6)
C4 0.0360(8) 0.0292(8) 0.0344(8) -0.0032(6) 0.0007(7) 0.0030(6)
C7 0.0440(9) 0.0265(8) 0.0484(9) -0.0025(7) -0.0008(8) -0.0009(7)
C5 0.0422(9) 0.0326(8) 0.0366(8) 0.0004(7) 0.0024(7) 0.0019(6)
C9 0.0349(8) 0.0265(8) 0.0362(8) -0.0027(6) -0.0016(6) 0.0029(6)
C10 0.0527(10) 0.0348(9) 0.0449(10) 0.0015(8) 0.0082(8) 0.0038(7)
C14 0.0790(14) 0.0422(10) 0.0450(10) 0.0092(10) -0.0074(10) 0.0017(8)
C18 0.0600(12) 0.0357(9) 0.0728(13) -0.0059(9) 0.0145(10) 0.0064(9)
C12 0.0645(12) 0.0393(10) 0.0666(13) 0.0105(9) 0.0202(10) 0.0019(9)
C15 0.114(2) 0.0662(15) 0.0426(11) 0.0352(14) -0.0032(12) 0.0084(10)
C17 0.0964(18) 0.0357(11) 0.0975(18) -0.0013(11) 0.0368(16) 0.0186(11)
C16 0.128(2) 0.0465(13) 0.0600(14) 0.0312(14) 0.0363(15) 0.0243(10)
C11 0.0471(12) 0.0663(14) 0.0868(16) -0.0071(10) 0.0125(11) 0.0084(12)

loop_
_atom_type_symbol
_atom_type_description
_atom_type_scat_dispersion_real
_atom_type_scat_dispersion_imag
_atom_type_scat_source
C C 0.0033 0.0016 'International Tables Vol C Tables 4.2.6.8 and 6.1.1.4'
H H 0.0000 0.0000 'International Tables Vol C Tables 4.2.6.8 and 6.1.1.4'
N N 0.0061 0.0033 'International Tables Vol C Tables 4.2.6.8 and 6.1.1.4'
O O 0.0106 0.0060 'International Tables Vol C Tables 4.2.6.8 and 6.1.1.4'

loop_
_geom_angle_atom_site_label_1
_geom_angle_atom_site_label_2
_geom_angle_atom_site_label_3
_geom_angle
C3 O31 H31 109.5
C6 O61 H61 109.5
C10 O52 C11 116.22(15)
C8 N1 N2 111.65(13)
C8 N1 H1 127.5(13)
N2 N1 H1 120.4(13)
C3 N2 N1 104.26(13)
N2 C3 O31 121.52(14)
N2 C3 C9 111.98(14)
O31 C3 C9 126.50(14)
O61 C6 C12 110.56(14)
O61 C6 C7 104.52(13)
C12 C6 C7 109.67(14)
O61 C6 C5 111.54(12)
C12 C6 C5 111.81(13)
C7 C6 C5 108.45(13)
N1 C8 C9 108.13(14)
N1 C8 C7 125.21(14)
C9 C8 C7 126.66(14)
C14 C13 C18 118.71(17)
C14 C13 C4 121.26(15)
C18 C13 C4 120.03(16)
C9 C4 C13 113.87(13)
C9 C4 C5 106.56(12)
C13 C4 C5 111.03(12)
C9 C4 H4 108.4
C13 C4 H4 108.4
C5 C4 H4 108.4
C8 C7 C6 109.73(13)
C8 C7 H7A 109.7
C6 C7 H7A 109.7
C8 C7 H7B 109.7
C6 C7 H7B 109.7
H7A C7 H7B 108.2
C10 C5 C4 113.17(13)
C10 C5 C6 111.69(13)
C4 C5 C6 112.18(12)
C10 C5 H5 106.4
C4 C5 H5 106.4
C6 C5 H5 106.4
C8 C9 C3 103.95(13)
C8 C9 C4 123.08(14)
C3 C9 C4 132.96(14)
O51 C10 O52 123.55(18)
O51 C10 C5 124.54(18)
O52 C10 C5 111.87(14)
C13 C14 C15 120.6(2)
C13 C14 H14 119.7
C15 C14 H14 119.7
C17 C18 C13 120.4(2)
C17 C18 H18 119.8
C13 C18 H18 119.8
C6 C12 H12A 109.5
C6 C12 H12B 109.5
H12A C12 H12B 109.5
C6 C12 H12C 109.5
H12A C12 H12C 109.5
H12B C12 H12C 109.5
C16 C15 C14 120.0(2)
C16 C15 H15 120.0
C14 C15 H15 120.0
C16 C17 C18 120.7(2)
C16 C17 H17 119.7
C18 C17 H17 119.7
C17 C16 C15 119.7(2)
C17 C16 H16 120.1
C15 C16 H16 120.1
O52 C11 H11A 109.5
O52 C11 H11B 109.5
H11A C11 H11B 109.5
O52 C11 H11C 109.5
H11A C11 H11C 109.5
H11B C11 H11C 109.5

loop_
_geom_bond_atom_site_label_1
_geom_bond_atom_site_label_2
_geom_bond_distance
O31 C3 1.3417(18)
O31 H31 0.8200
O61 C6 1.4319(19)
O61 H61 0.8200
O52 C10 1.333(2)
O52 C11 1.454(2)
N1 C8 1.332(2)
N1 N2 1.3694(19)
N1 H1 0.82(2)
N2 C3 1.330(2)
O51 C10 1.191(2)
C3 C9 1.403(2)
C6 C12 1.521(2)
C6 C7 1.523(2)
C6 C5 1.559(2)
C8 C9 1.376(2)
C8 C7 1.484(2)
C13 C14 1.379(3)
C13 C18 1.382(2)
C13 C4 1.519(2)
C4 C9 1.507(2)
C4 C5 1.555(2)
C4 H4 0.9800
C7 H7A 0.9700
C7 H7B 0.9700
C5 C10 1.506(2)
C5 H5 0.9800
C14 C15 1.390(3)
C14 H14 0.9300
C18 C17 1.382(3)
C18 H18 0.9300
C12 H12A 0.9600
C12 H12B 0.9600
C12 H12C 0.9600
C15 C16 1.373(4)
C15 H15 0.9300
C17 C16 1.364(4)
C17 H17 0.9300
C16 H16 0.9300
C11 H11A 0.9600
C11 H11B 0.9600
C11 H11C 0.9600

loop_
_geom_hbond_atom_site_label_D
_geom_hbond_atom_site_label_H
_geom_hbond_atom_site_label_A
_geom_hbond_site_symmetry_A
_geom_hbond_distance_DH
_geom_hbond_distance_HA
_geom_hbond_distance_DA
_geom_hbond_angle_DHA
_geom_hbond_publ_flag
N1 H1 O61 3 0.82(2) 2.11(2) 2.9025(18) 164.3(18) yes
O31 H31 N2 5_655 0.82 1.85 2.6728(18) 178 yes
O61 H61 O31 5 0.82 2.23 2.8758(16) 136 yes
C7 H7A O31 7_665 0.97 2.57 3.3679(19) 140 yes
O61 H61 O52 . 0.82 2.39 3.0065(16) 132 yes

loop_
_geom_torsion_atom_site_label_1
_geom_torsion_atom_site_label_2
_geom_torsion_atom_site_label_3
_geom_torsion_atom_site_label_4
_geom_torsion
C8 N1 N2 C3 -0.82(19)
N1 N2 C3 O31 179.96(15)
N1 N2 C3 C9 -0.04(18)
N2 N1 C8 C9 1.36(19)
N2 N1 C8 C7 -178.62(15)
C14 C13 C4 C9 50.5(2)
C18 C13 C4 C9 -130.70(17)
C14 C13 C4 C5 -69.8(2)
C18 C13 C4 C5 109.03(18)
N1 C8 C7 C6 166.26(15)
C9 C8 C7 C6 -13.7(2)
O61 C6 C7 C8 -73.92(16)
C12 C6 C7 C8 167.53(14)
C5 C6 C7 C8 45.17(17)
C9 C4 C5 C10 178.14(13)
C13 C4 C5 C10 -57.34(18)
C9 C4 C5 C6 50.66(17)
C13 C4 C5 C6 175.18(13)
O61 C6 C5 C10 -81.86(16)
C12 C6 C5 C10 42.5(2)
C7 C6 C5 C10 163.57(14)
O61 C6 C5 C4 46.40(18)
C12 C6 C5 C4 170.78(15)
C7 C6 C5 C4 -68.17(17)
N1 C8 C9 C3 -1.28(18)
C7 C8 C9 C3 178.70(15)
N1 C8 C9 C4 178.86(14)
C7 C8 C9 C4 -1.2(3)
N2 C3 C9 C8 0.82(19)
O31 C3 C9 C8 -179.18(16)
N2 C3 C9 C4 -179.34(16)
O31 C3 C9 C4 0.7(3)
C13 C4 C9 C8 -139.80(15)
C5 C4 C9 C8 -17.0(2)
C13 C4 C9 C3 40.4(2)
C5 C4 C9 C3 163.15(16)
C11 O52 C10 O51 1.2(3)
C11 O52 C10 C5 -176.48(15)
C4 C5 C10 O51 120.6(2)
C6 C5 C10 O51 -111.7(2)
C4 C5 C10 O52 -61.81(18)
C6 C5 C10 O52 65.93(18)
C18 C13 C14 C15 0.3(3)
C4 C13 C14 C15 179.11(18)
C14 C13 C18 C17 -0.3(3)
C4 C13 C18 C17 -179.16(17)
C13 C14 C15 C16 0.1(3)
C13 C18 C17 C16 0.0(3)
C18 C17 C16 C15 0.3(4)
C14 C15 C16 C17 -0.4(4)

loop_
_cod_related_entry_id
_cod_related_entry_database
_cod_related_entry_code
1 ChemSpider 2261454
